data_2214119
loop_
_publ_author_name
'He, Zhan-Hang'
'Tang, Ming-Sheng'
'Niu, Yun-Yin'
'Lv, Xiao-Rui'
'Ng, Seik Weng'

_publ_section_title
;
 1,1'-(<i>p</i>-Phenylenedimethylene)dipyridinium
 trichloridoiodidomercurate(II)
;
_journal_coeditor_code CI2390
_journal_issue 7
_journal_name_full 'Acta Crystallographica Section E'
_journal_page_first m1896
_journal_page_last m1896
_journal_paper_doi 10.1107/S1600536807027481
_journal_volume 63
_journal_year 2007
_chemical_formula_iupac '(C18 H18 N2) [Hg Cl2.75 I1.25]'
_chemical_formula_moiety 'C18 H18 N2 2+ , Hg Cl2.75 I1.25 2-'
_chemical_formula_sum 'C18 H18 Cl2.75 Hg I1.25 N2'
_chemical_formula_weight 719.05
_chemical_name_systematic
;
1,1'-(p-Phenylenedimethylene)dipyridinium trichloridoiodidomercurate(II)
;
_space_group_IT_number 14
_symmetry_cell_setting monoclinic
_symmetry_space_group_name_Hall '-P 2ybc'
_symmetry_space_group_name_H-M 'P 1 21/c 1'
_atom_sites_solution_hydrogens geom
_atom_sites_solution_primary direct
_atom_sites_solution_secondary difmap
_audit_creation_method SHELXL97
_cell_angle_alpha 90.00
_cell_angle_beta 98.7850(10)
_cell_angle_gamma 90.00
_cell_formula_units_Z 4
_cell_length_a 14.2901(9)
_cell_length_b 9.4764(6)
_cell_length_c 16.1510(10)
_cell_measurement_reflns_used 4098
_cell_measurement_temperature 295(2)
_cell_measurement_theta_max 22.8
_cell_measurement_theta_min 2.5
_cell_volume 2161.5(2)
_computing_cell_refinement 'SAINT (Bruker, 2004)'
_computing_data_collection 'SMART (Bruker, 2004)'
_computing_data_reduction SAINT
_computing_molecular_graphics 'X-SEED (Barbour, 2001)'
_computing_publication_material 'publCIF (Westrip, 2007)'
_computing_structure_refinement 'SHELXL97 (Sheldrick, 1997)'
_computing_structure_solution 'SHELXS97 (Sheldrick, 1997)'
_diffrn_ambient_temperature 295(2)
_diffrn_measured_fraction_theta_full 1.00
_diffrn_measured_fraction_theta_max 1.00
_diffrn_measurement_device_type 'Bruker APEX area-detector'
_diffrn_measurement_method '\f and \w'
_diffrn_radiation_monochromator graphite
_diffrn_radiation_source 'fine-focus sealed tube'
_diffrn_radiation_type MoK\a
_diffrn_radiation_wavelength 0.71073
_diffrn_reflns_av_R_equivalents 0.037
_diffrn_reflns_av_sigmaI/netI 0.035
_diffrn_reflns_limit_h_max 16
_diffrn_reflns_limit_h_min -16
_diffrn_reflns_limit_k_max 11
_diffrn_reflns_limit_k_min -11
_diffrn_reflns_limit_l_max 19
_diffrn_reflns_limit_l_min -19
_diffrn_reflns_number 15087
_diffrn_reflns_theta_full 25.0
_diffrn_reflns_theta_max 25.0
_diffrn_reflns_theta_min 1.4
_diffrn_standards_decay_% 0
_diffrn_standards_number 0
_exptl_absorpt_coefficient_mu 9.250
_exptl_absorpt_correction_T_max 0.400
_exptl_absorpt_correction_T_min 0.089
_exptl_absorpt_correction_type multi-scan
_exptl_absorpt_process_details '(SADABS; Sheldrick, 1996)'
_exptl_crystal_colour colourless
_exptl_crystal_density_diffrn 2.210
_exptl_crystal_density_method 'not measured'
_exptl_crystal_description block
_exptl_crystal_F_000 1332
_exptl_crystal_size_max 0.20
_exptl_crystal_size_mid 0.15
_exptl_crystal_size_min 0.12
_refine_diff_density_max 1.10
_refine_diff_density_min -0.57
_refine_ls_extinction_method none
_refine_ls_goodness_of_fit_ref 1.05
_refine_ls_hydrogen_treatment constr
_refine_ls_matrix_type full
_refine_ls_number_parameters 224
_refine_ls_number_reflns 3792
_refine_ls_number_restraints 4
_refine_ls_restrained_S_all 1.05
_refine_ls_R_factor_all 0.055
_refine_ls_R_factor_gt 0.042
_refine_ls_shift/su_max 0.001
_refine_ls_shift/su_mean 0.000
_refine_ls_structure_factor_coef Fsqd
_refine_ls_weighting_details 'calc w = 1/[\s^2^(Fo^2^)+(0.0609P)^2^+2.8764P] where P=(Fo^2^+2Fc^2^)/3'
_refine_ls_weighting_scheme calc
_refine_ls_wR_factor_gt 0.106
_refine_ls_wR_factor_ref 0.113
_reflns_number_gt 3097
_reflns_number_total 3792
_reflns_threshold_expression I>2\s(I)
_cod_data_source_file ci2390.cif
_cod_data_source_block I
_cod_original_sg_symbol_H-M 'P 21/c'
_cod_database_code 2214119
_cod_database_fobs_code 2214119

loop_
_symmetry_equiv_pos_as_xyz
'x, y, z'
'-x, y+1/2, -z+1/2'
'-x, -y, -z'
'x, -y-1/2, z-1/2'

loop_
_atom_site_type_symbol
_atom_site_label
_atom_site_fract_x
_atom_site_fract_y
_atom_site_fract_z
_atom_site_U_iso_or_equiv
_atom_site_adp_type
_atom_site_calc_flag
_atom_site_refinement_flags
_atom_site_occupancy
Hg Hg1 0.74880(2) 0.42222(4) 0.68910(2) 0.06253(16) Uani d . 1
I I1 0.8501(3) 0.1938(3) 0.6478(3) 0.0731(6) Uani d P 0.5793(15)
Cl Cl1 0.8430(17) 0.2326(13) 0.6529(17) 0.077(4) Uani d P 0.4208(15)
I I2 0.6700(2) 0.3885(4) 0.83326(16) 0.0613(5) Uani d P 0.6708(15)
Cl Cl2 0.6851(19) 0.386(3) 0.8131(13) 0.058(4) Uani d P 0.3292(15)
Cl Cl3 0.62488(15) 0.4902(2) 0.56647(12) 0.0617(5) Uani d . 1
Cl Cl4 0.84520(15) 0.6549(2) 0.69693(14) 0.0646(5) Uani d . 1
N N1 0.3671(4) 0.3819(5) 0.7986(2) 0.0523(16) Uani d G 1
C C1 0.4004(4) 0.2569(4) 0.7687(3) 0.063(2) Uani d G 1
H H1 0.4048 0.1761 0.8017 0.075 Uiso calc R 1
C C2 0.4271(4) 0.2529(5) 0.6895(3) 0.071(2) Uani d G 1
H H2 0.4494 0.1693 0.6695 0.085 Uiso calc R 1
C C3 0.4205(5) 0.3738(6) 0.6402(2) 0.071(3) Uani d G 1
H H3 0.4384 0.3711 0.5873 0.085 Uiso calc R 1
C C4 0.3871(5) 0.4987(5) 0.6701(3) 0.078(3) Uani d G 1
H H4 0.3827 0.5796 0.6372 0.094 Uiso calc R 1
C C5 0.3604(4) 0.5028(4) 0.7493(3) 0.069(2) Uani d G 1
H H5 0.3381 0.5863 0.7693 0.082 Uiso calc R 1
C C6 0.3432(7) 0.3870(9) 0.8825(5) 0.065(2) Uani d . 1
H H6A 0.3274 0.2928 0.8994 0.078 Uiso calc R 1
H H6B 0.2879 0.4464 0.8827 0.078 Uiso calc R 1
C C7 0.4251(6) 0.4449(8) 0.9450(4) 0.054(2) Uani d . 1
C C8 0.4980(7) 0.3591(8) 0.9794(5) 0.060(2) Uani d . 1
H H8 0.4966 0.2638 0.9655 0.072 Uiso calc R 1
C C9 0.4264(7) 0.5878(9) 0.9654(5) 0.063(2) Uani d . 1
H H9 0.3772 0.6468 0.9424 0.076 Uiso calc R 1
N N2 0.8607(4) -0.1805(4) 0.9319(4) 0.0560(16) Uani d G 1
C C10 0.8258(5) -0.0683(7) 0.9734(4) 0.100(4) Uani d G 1
H H10 0.7900 -0.0854 1.0159 0.120 Uiso calc R 1
C C11 0.8443(7) 0.0696(5) 0.9515(5) 0.113(5) Uani d G 1
H H11 0.8209 0.1447 0.9792 0.136 Uiso calc R 1
C C12 0.8977(6) 0.0953(5) 0.8880(6) 0.104(4) Uani d G 1
H H12 0.9101 0.1875 0.8733 0.125 Uiso calc R 1
C C13 0.9327(6) -0.0170(7) 0.8465(5) 0.119(5) Uani d G 1
H H13 0.9684 0.0002 0.8040 0.143 Uiso calc R 1
C C14 0.9142(5) -0.1549(6) 0.8685(4) 0.093(3) Uani d G 1
H H14 0.9375 -0.2300 0.8407 0.111 Uiso calc R 1
C C15 0.8358(7) -0.3242(10) 0.9509(8) 0.092(3) Uani d . 1
H H15A 0.7977 -0.3652 0.9019 0.110 Uiso calc R 1
H H15B 0.7980 -0.3230 0.9959 0.110 Uiso calc R 1
C C16 0.9223(7) -0.4144(8) 0.9763(7) 0.067(3) Uani d . 1
C C17 0.9533(8) -0.5048(10) 0.9197(7) 0.078(3) Uani d . 1
H H17 0.9219 -0.5087 0.8649 0.094 Uiso calc R 1
C C18 0.9696(8) -0.4109(9) 1.0562(7) 0.074(3) Uani d . 1
H H18 0.9491 -0.3501 1.0949 0.089 Uiso calc R 1

loop_
_atom_site_aniso_label
_atom_site_aniso_U_11
_atom_site_aniso_U_22
_atom_site_aniso_U_33
_atom_site_aniso_U_12
_atom_site_aniso_U_13
_atom_site_aniso_U_23
Hg1 0.0675(3) 0.0560(2) 0.0639(2) 0.00375(15) 0.00949(17) 0.00970(15)
I1 0.0721(11) 0.0430(16) 0.1092(11) 0.0162(12) 0.0297(8) 0.0095(15)
Cl1 0.092(6) 0.017(5) 0.129(8) 0.030(4) 0.041(5) 0.017(5)
I2 0.0767(13) 0.0561(7) 0.0568(13) -0.0089(8) 0.0283(9) 0.0031(9)
Cl2 0.087(9) 0.049(5) 0.050(8) -0.001(5) 0.050(5) 0.002(5)
Cl3 0.0677(13) 0.0627(12) 0.0528(11) 0.0040(10) 0.0031(9) 0.0056(9)
Cl4 0.0588(13) 0.0624(12) 0.0726(13) -0.0014(10) 0.0106(10) 0.0147(10)
N1 0.070(5) 0.047(3) 0.043(3) -0.010(3) 0.017(3) -0.007(3)
C1 0.074(6) 0.067(5) 0.049(4) -0.007(4) 0.013(4) 0.002(4)
C2 0.079(6) 0.071(6) 0.066(6) -0.002(5) 0.024(5) -0.007(5)
C3 0.083(7) 0.081(6) 0.050(5) -0.019(5) 0.013(5) 0.002(5)
C4 0.118(8) 0.073(6) 0.044(5) -0.004(6) 0.011(5) 0.012(4)
C5 0.091(7) 0.061(5) 0.053(5) 0.003(5) 0.008(4) -0.002(4)
C6 0.085(6) 0.065(5) 0.049(5) -0.020(5) 0.025(4) -0.006(4)
C7 0.078(6) 0.049(4) 0.036(4) -0.014(4) 0.018(4) -0.005(3)
C8 0.098(7) 0.041(4) 0.044(4) -0.008(5) 0.019(4) 0.003(3)
C9 0.083(7) 0.056(5) 0.053(5) 0.004(4) 0.015(5) 0.002(4)
N2 0.052(4) 0.043(4) 0.072(4) 0.003(3) 0.008(3) 0.006(3)
C10 0.133(11) 0.102(9) 0.075(7) 0.034(7) 0.043(7) 0.014(6)
C11 0.185(15) 0.066(7) 0.088(8) 0.033(8) 0.021(9) -0.011(6)
C12 0.099(9) 0.046(6) 0.160(13) 0.006(5) -0.004(8) 0.011(7)
C13 0.138(12) 0.088(8) 0.148(12) 0.012(8) 0.073(10) 0.049(8)
C14 0.124(9) 0.058(6) 0.109(8) 0.010(6) 0.057(7) -0.001(6)
C15 0.068(6) 0.060(6) 0.150(10) 0.003(5) 0.022(6) 0.031(6)
C16 0.063(6) 0.038(4) 0.098(7) -0.013(4) 0.010(5) 0.018(4)
C17 0.092(8) 0.056(6) 0.084(7) -0.008(5) 0.006(6) 0.008(5)
C18 0.087(7) 0.051(5) 0.088(7) 0.006(5) 0.025(6) 0.007(5)

loop_
_atom_type_symbol
_atom_type_description
_atom_type_scat_dispersion_real
_atom_type_scat_dispersion_imag
_atom_type_scat_source
C C 0.0033 0.0016 'International Tables Vol C Tables 4.2.6.8 and 6.1.1.4'
H H 0.0000 0.0000 'International Tables Vol C Tables 4.2.6.8 and 6.1.1.4'
N N 0.0061 0.0033 'International Tables Vol C Tables 4.2.6.8 and 6.1.1.4'
Cl Cl 0.1484 0.1585 'International Tables Vol C Tables 4.2.6.8 and 6.1.1.4'
I I -0.4742 1.8119 'International Tables Vol C Tables 4.2.6.8 and 6.1.1.4'
Hg Hg -2.3894 9.2266 'International Tables Vol C Tables 4.2.6.8 and 6.1.1.4'

loop_
_geom_angle_atom_site_label_1
_geom_angle_atom_site_label_2
_geom_angle_atom_site_label_3
_geom_angle_site_symmetry_1
_geom_angle_site_symmetry_3
_geom_angle
Cl2 Hg1 Cl1 . . 114.2(9)
Cl2 Hg1 Cl3 . . 112.9(7)
Cl1 Hg1 Cl3 . . 110.8(7)
Cl2 Hg1 Cl4 . . 110.7(7)
Cl1 Hg1 Cl4 . . 109.8(6)
Cl3 Hg1 Cl4 . . 97.16(7)
Cl2 Hg1 I1 . . 112.4(7)
Cl1 Hg1 I1 . . 2.9(6)
Cl3 Hg1 I1 . . 110.05(11)
Cl4 Hg1 I1 . . 112.76(10)
Cl2 Hg1 I2 . . 2.0(8)
Cl1 Hg1 I2 . . 116.2(6)
Cl3 Hg1 I2 . . 111.32(9)
Cl4 Hg1 I2 . . 109.89(9)
I1 Hg1 I2 . . 114.39(12)
C1 N1 C5 . . 120.0
C1 N1 C6 . . 119.7(5)
C5 N1 C6 . . 120.2(5)
C2 C1 N1 . . 120.0
C2 C1 H1 . . 120.0
N1 C1 H1 . . 120.0
C1 C2 C3 . . 120.0
C1 C2 H2 . . 120.0
C3 C2 H2 . . 120.0
C4 C3 C2 . . 120.0
C4 C3 H3 . . 120.0
C2 C3 H3 . . 120.0
C5 C4 C3 . . 120.0
C5 C4 H4 . . 120.0
C3 C4 H4 . . 120.0
C4 C5 N1 . . 120.0
C4 C5 H5 . . 120.0
N1 C5 H5 . . 120.0
N1 C6 C7 . . 111.4(7)
N1 C6 H6A . . 109.4
C7 C6 H6A . . 109.4
N1 C6 H6B . . 109.4
C7 C6 H6B . . 109.4
H6A C6 H6B . . 108.0
C8 C7 C9 . . 119.9(8)
C8 C7 C6 . . 120.9(7)
C9 C7 C6 . . 119.2(8)
C7 C8 C9 . 3_667 121.0(8)
C7 C8 H8 . . 119.5
C9 C8 H8 3_667 . 119.5
C8 C9 C7 3_667 . 119.1(8)
C8 C9 H9 3_667 . 120.5
C7 C9 H9 . . 120.5
C10 N2 C14 . . 120.0
C10 N2 C15 . . 119.9(6)
C14 N2 C15 . . 120.0(6)
N2 C10 C11 . . 120.0
N2 C10 H10 . . 120.0
C11 C10 H10 . . 120.0
C12 C11 C10 . . 120.0
C12 C11 H11 . . 120.0
C10 C11 H11 . . 120.0
C11 C12 C13 . . 120.0
C11 C12 H12 . . 120.0
C13 C12 H12 . . 120.0
C14 C13 C12 . . 120.0
C14 C13 H13 . . 120.0
C12 C13 H13 . . 120.0
C13 C14 N2 . . 120.0
C13 C14 H14 . . 120.0
N2 C14 H14 . . 120.0
N2 C15 C16 . . 111.8(7)
N2 C15 H15A . . 109.3
C16 C15 H15A . . 109.3
N2 C15 H15B . . 109.3
C16 C15 H15B . . 109.3
H15A C15 H15B . . 107.9
C18 C16 C17 . . 118.9(9)
C18 C16 C15 . . 120.8(10)
C17 C16 C15 . . 120.4(10)
C18 C17 C16 3_747 . 120.0(10)
C18 C17 H17 3_747 . 120.0
C16 C17 H17 . . 120.0
C16 C18 C17 . 3_747 121.1(10)
C16 C18 H18 . . 119.4
C17 C18 H18 3_747 . 119.4

loop_
_geom_bond_atom_site_label_1
_geom_bond_atom_site_label_2
_geom_bond_site_symmetry_2
_geom_bond_distance
_geom_bond_publ_flag
Hg1 Cl1 . 2.371(13) yes
Hg1 Cl2 . 2.347(13) yes
Hg1 Cl3 . 2.530(2) yes
Hg1 Cl4 . 2.593(2) yes
Hg1 I1 . 2.742(3) y
Hg1 I2 . 2.755(2) y
N1 C1 . 1.39 ?
N1 C5 . 1.39 ?
N1 C6 . 1.447(8) ?
C1 C2 . 1.39 ?
C1 H1 . 0.93 ?
C2 C3 . 1.39 ?
C2 H2 . 0.93 ?
C3 C4 . 1.39 ?
C3 H3 . 0.93 ?
C4 C5 . 1.39 ?
C4 H4 . 0.93 ?
C5 H5 . 0.93 ?
C6 C7 . 1.527(12) ?
C6 H6A . 0.97 ?
C6 H6B . 0.97 ?
C7 C8 . 1.371(12) ?
C7 C9 . 1.393(10) ?
C8 C9 3_667 1.386(13) ?
C8 H8 . 0.93 ?
C9 C8 3_667 1.386(13) ?
C9 H9 . 0.93 ?
N2 C10 . 1.39 ?
N2 C14 . 1.39 ?
N2 C15 . 1.452(10) ?
C10 C11 . 1.39 ?
C10 H10 . 0.93 ?
C11 C12 . 1.39 ?
C11 H11 . 0.93 ?
C12 C13 . 1.39 ?
C12 H12 . 0.93 ?
C13 C14 . 1.39 ?
C13 H13 . 0.93 ?
C14 H14 . 0.93 ?
C15 C16 . 1.508(13) ?
C15 H15A . 0.97 ?
C15 H15B . 0.97 ?
C16 C18 . 1.361(15) ?
C16 C17 . 1.375(14) ?
C17 C18 3_747 1.369(14) ?
C17 H17 . 0.93 ?
C18 C17 3_747 1.369(14) ?
C18 H18 . 0.93 ?

loop_
_geom_torsion_atom_site_label_1
_geom_torsion_atom_site_label_2
_geom_torsion_atom_site_label_3
_geom_torsion_atom_site_label_4
_geom_torsion_site_symmetry_4
_geom_torsion
C6 N1 C1 C2 . -177.4(6)
C6 N1 C5 C4 . 177.4(6)
C1 N1 C6 C7 . 96.1(7)
C5 N1 C6 C7 . -81.2(8)
N1 C6 C7 C8 . -82.8(9)
N1 C6 C7 C9 . 95.7(9)
C9 C7 C8 C9 3_667 -0.1(13)
C6 C7 C8 C9 3_667 178.4(7)
C8 C7 C9 C8 3_667 0.1(13)
C6 C7 C9 C8 3_667 -178.4(7)
C15 N2 C10 C11 . -175.7(7)
C15 N2 C14 C13 . 175.6(7)
C10 N2 C15 C16 . -124.6(8)
C14 N2 C15 C16 . 59.7(12)
N2 C15 C16 C18 . 81.6(12)
N2 C15 C16 C17 . -100.2(11)
C18 C16 C17 C18 3_747 0.0(15)
C15 C16 C17 C18 3_747 -178.3(8)
C17 C16 C18 C17 3_747 0.0(15)
C15 C16 C18 C17 3_747 178.3(8)
